data_2226605
loop_
_publ_author_name
'Zhang, Li'

_publ_section_title
;
 4-(Carboxymethoxy)anilinium bromide
;
_journal_coeditor_code NG2777
_journal_issue 7
_journal_name_full 'Acta Crystallographica Section E'
_journal_page_first o1573
_journal_paper_doi 10.1107/S1600536810018726
_journal_volume 66
_journal_year 2010
_chemical_formula_iupac 'C8 H10 N O3 +, Br -'
_chemical_formula_moiety 'C8 H10 N O3 +, Br -'
_chemical_formula_sum 'C8 H10 Br N O3'
_chemical_formula_weight 248.08
_chemical_name_systematic
;
4-(Carboxymethoxy)anilinium bromide
;
_space_group_IT_number 14
_symmetry_cell_setting monoclinic
_symmetry_space_group_name_Hall '-P 2ybc'
_symmetry_space_group_name_H-M 'P 1 21/c 1'
_atom_sites_solution_hydrogens geom
_atom_sites_solution_primary direct
_atom_sites_solution_secondary difmap
_audit_creation_method SHELXL-97
_cell_angle_alpha 90.00
_cell_angle_beta 94.47(3)
_cell_angle_gamma 90.00
_cell_formula_units_Z 4
_cell_length_a 6.0182(12)
_cell_length_b 9.6025(19)
_cell_length_c 16.514(3)
_cell_measurement_reflns_used 0
_cell_measurement_temperature 293(2)
_cell_measurement_theta_max 27.483
_cell_measurement_theta_min 3.259
_cell_volume 951.4(3)
_computing_cell_refinement 'CrystalClear (Rigaku, 2005)'
_computing_data_collection 'CrystalClear (Rigaku, 2005)'
_computing_data_reduction 'CrystalClear (Rigaku, 2005)'
_computing_molecular_graphics 'SHELXTL (Sheldrick, 2008)'
_computing_publication_material 'PRPKAPPA (Ferguson, 1999)'
_computing_structure_refinement 'SHELXL97 (Sheldrick, 2008)'
_computing_structure_solution 'SHELXS97 (Sheldrick, 2008)'
_diffrn_ambient_temperature 293(2)
_diffrn_detector_area_resol_mean 13.6612
_diffrn_measured_fraction_theta_full 0.997
_diffrn_measured_fraction_theta_max 0.997
_diffrn_measurement_device_type 'Rigaku SCXmini diffractometer'
_diffrn_measurement_method '\w scans'
_diffrn_radiation_monochromator graphite
_diffrn_radiation_source 'fine-focus sealed tube'
_diffrn_radiation_type MoK\a
_diffrn_radiation_wavelength 0.71073
_diffrn_reflns_av_R_equivalents 0.0622
_diffrn_reflns_av_sigmaI/netI 0.0496
_diffrn_reflns_limit_h_max 7
_diffrn_reflns_limit_h_min -7
_diffrn_reflns_limit_k_max 12
_diffrn_reflns_limit_k_min -12
_diffrn_reflns_limit_l_max 21
_diffrn_reflns_limit_l_min -21
_diffrn_reflns_number 9589
_diffrn_reflns_theta_full 27.48
_diffrn_reflns_theta_max 27.48
_diffrn_reflns_theta_min 3.26
_exptl_absorpt_coefficient_mu 4.295
_exptl_absorpt_correction_T_max 0.5
_exptl_absorpt_correction_T_min 0.5
_exptl_absorpt_correction_type multi-scan
_exptl_absorpt_process_details '(CrystalClear; Rigaku, 2005)'
_exptl_crystal_colour Colourless
_exptl_crystal_density_diffrn 1.732
_exptl_crystal_density_method 'not measured'
_exptl_crystal_description Prism
_exptl_crystal_F_000 496
_exptl_crystal_size_max 0.4000
_exptl_crystal_size_mid 0.3000
_exptl_crystal_size_min 0.2000
_refine_diff_density_max 0.273
_refine_diff_density_min -0.849
_refine_ls_extinction_method none
_refine_ls_goodness_of_fit_ref 0.803
_refine_ls_hydrogen_treatment mixed
_refine_ls_matrix_type full
_refine_ls_number_parameters 134
_refine_ls_number_reflns 2178
_refine_ls_number_restraints 0
_refine_ls_restrained_S_all 0.803
_refine_ls_R_factor_all 0.0612
_refine_ls_R_factor_gt 0.0389
_refine_ls_shift/su_max 0.001
_refine_ls_shift/su_mean 0.000
_refine_ls_structure_factor_coef Fsqd
_refine_ls_weighting_details 'calc w=1/[\s^2^(Fo^2^)+(0.0891P)^2^+0.5552P] where P=(Fo^2^+2Fc^2^)/3'
_refine_ls_weighting_scheme calc
_refine_ls_wR_factor_gt 0.1060
_refine_ls_wR_factor_ref 0.1246
_reflns_number_gt 1539
_reflns_number_total 2178
_reflns_threshold_expression I>2sigma(I)
_cod_data_source_file ng2777.cif
_cod_data_source_block I
_cod_original_sg_symbol_H-M 'P 21/c'
_cod_database_code 2226605
_cod_database_fobs_code 2226605

loop_
_symmetry_equiv_pos_as_xyz
'x, y, z'
'-x, y+1/2, -z+1/2'
'-x, -y, -z'
'x, -y-1/2, z-1/2'

loop_
_atom_site_type_symbol
_atom_site_label
_atom_site_fract_x
_atom_site_fract_y
_atom_site_fract_z
_atom_site_U_iso_or_equiv
_atom_site_adp_type
_atom_site_calc_flag
_atom_site_refinement_flags
_atom_site_occupancy
_atom_site_disorder_assembly
_atom_site_disorder_group
Br Br1 0.41951(5) 0.75195(3) 0.28076(2) 0.04135(18) Uani d . 1 . .
N N1 0.9214(5) 0.6075(4) 0.29003(18) 0.0390(7) Uani d . 1 . .
O O1 1.0375(4) 0.1877(3) 0.52465(15) 0.0447(6) Uani d . 1 . .
C C4 0.7915(5) 0.4697(3) 0.40446(19) 0.0329(7) Uani d . 1 . .
H H4A 0.6621 0.5230 0.4021 0.039 Uiso calc R 1 . .
C C5 0.9527(5) 0.4943(3) 0.35062(19) 0.0313(7) Uani d . 1 . .
O O2 1.3878(4) -0.0723(3) 0.61539(16) 0.0435(6) Uani d . 1 . .
C C7 1.1796(5) 0.3112(4) 0.4098(2) 0.0336(7) Uani d . 1 . .
H H7A 1.3085 0.2575 0.4118 0.040 Uiso calc R 1 . .
C C8 1.2172(5) 0.0143(4) 0.6064(2) 0.0349(7) Uani d . 1 . .
O O3 1.0656(4) 0.0186(3) 0.64965(16) 0.0521(7) Uani d . 1 . .
C C10 0.8249(5) 0.3660(3) 0.46127(19) 0.0344(7) Uani d . 1 . .
H H10A 0.7177 0.3483 0.4976 0.041 Uiso calc R 1 . .
C C11 1.1450(5) 0.4159(3) 0.35252(19) 0.0351(7) Uani d . 1 . .
H H11A 1.2507 0.4332 0.3156 0.042 Uiso calc R 1 . .
C C12 1.0192(6) 0.2874(3) 0.4644(2) 0.0314(7) Uani d . 1 . .
C C13 1.2343(5) 0.1059(3) 0.53319(19) 0.0367(7) Uani d . 1 . .
H H13A 1.3646 0.1654 0.5407 0.044 Uiso calc R 1 . .
H H13B 1.2472 0.0495 0.4851 0.044 Uiso calc R 1 . .
H H11 0.780(7) 0.650(5) 0.292(3) 0.080(14) Uiso d . 1 . .
H H12 1.032(7) 0.683(5) 0.299(3) 0.076(14) Uiso d . 1 . .
H H13 0.931(6) 0.564(4) 0.241(3) 0.063(13) Uiso d . 1 . .
H H14 1.371(6) -0.113(4) 0.656(2) 0.052(13) Uiso d . 1 . .

loop_
_atom_site_aniso_label
_atom_site_aniso_U_11
_atom_site_aniso_U_22
_atom_site_aniso_U_33
_atom_site_aniso_U_12
_atom_site_aniso_U_13
_atom_site_aniso_U_23
Br1 0.0343(3) 0.0443(3) 0.0452(3) 0.00119(14) 0.00119(17) -0.00404(14)
N1 0.0360(17) 0.0490(19) 0.0323(17) 0.0081(14) 0.0056(13) 0.0041(14)
O1 0.0443(14) 0.0448(14) 0.0472(16) 0.0106(12) 0.0167(11) 0.0142(12)
C4 0.0282(16) 0.0339(17) 0.0367(18) -0.0005(14) 0.0039(13) -0.0070(14)
C5 0.0325(16) 0.0333(17) 0.0276(16) 0.0002(13) -0.0002(13) -0.0009(13)
O2 0.0461(15) 0.0446(15) 0.0407(15) 0.0091(12) 0.0089(11) 0.0073(12)
C7 0.0310(17) 0.0349(17) 0.0354(18) 0.0039(14) 0.0065(13) -0.0032(14)
C8 0.0360(17) 0.0345(17) 0.0338(18) -0.0002(15) 0.0001(14) -0.0032(14)
O3 0.0454(14) 0.0727(19) 0.0403(15) 0.0104(14) 0.0163(12) 0.0135(13)
C10 0.0267(15) 0.0396(18) 0.0380(18) -0.0051(14) 0.0085(13) -0.0043(14)
C11 0.0313(16) 0.0411(18) 0.0342(17) 0.0028(14) 0.0104(13) -0.0009(14)
C12 0.0320(16) 0.0307(15) 0.0317(18) -0.0029(14) 0.0038(13) -0.0019(13)
C13 0.0374(18) 0.0396(18) 0.0336(18) 0.0029(15) 0.0065(14) 0.0040(14)

loop_
_atom_type_symbol
_atom_type_description
_atom_type_scat_dispersion_real
_atom_type_scat_dispersion_imag
_atom_type_scat_source
C C 0.0033 0.0016 'International Tables Vol C Tables 4.2.6.8 and 6.1.1.4'
H H 0.0000 0.0000 'International Tables Vol C Tables 4.2.6.8 and 6.1.1.4'
N N 0.0061 0.0033 'International Tables Vol C Tables 4.2.6.8 and 6.1.1.4'
O O 0.0106 0.0060 'International Tables Vol C Tables 4.2.6.8 and 6.1.1.4'
Br Br -0.2901 2.4595 'International Tables Vol C Tables 4.2.6.8 and 6.1.1.4'

loop_
_geom_angle_atom_site_label_1
_geom_angle_atom_site_label_2
_geom_angle_atom_site_label_3
_geom_angle_site_symmetry_1
_geom_angle_site_symmetry_3
_geom_angle
_geom_angle_publ_flag
C5 N1 H11 . . 111(3) ?
C5 N1 H12 . . 112(3) ?
H11 N1 H12 . . 106(4) ?
C5 N1 H13 . . 105(3) ?
H11 N1 H13 . . 111(4) ?
H12 N1 H13 . . 112(3) ?
C12 O1 C13 . . 118.4(2) ?
C10 C4 C5 . . 119.3(3) ?
C10 C4 H4A . . 120.3 ?
C5 C4 H4A . . 120.3 ?
C11 C5 C4 . . 121.3(3) ?
C11 C5 N1 . . 118.6(3) ?
C4 C5 N1 . . 120.0(3) ?
C8 O2 H14 . . 105(3) ?
C12 C7 C11 . . 119.2(3) ?
C12 C7 H7A . . 120.4 ?
C11 C7 H7A . . 120.4 ?
O3 C8 O2 . . 125.0(3) ?
O3 C8 C13 . . 124.1(3) ?
O2 C8 C13 . . 110.9(3) ?
C4 C10 C12 . . 119.9(3) ?
C4 C10 H10A . . 120.1 ?
C12 C10 H10A . . 120.1 ?
C5 C11 C7 . . 119.5(3) ?
C5 C11 H11A . . 120.2 ?
C7 C11 H11A . . 120.2 ?
O1 C12 C7 . . 124.2(3) ?
O1 C12 C10 . . 115.1(3) ?
C7 C12 C10 . . 120.8(3) ?
O1 C13 C8 . . 107.1(3) ?
O1 C13 H13A . . 110.3 ?
C8 C13 H13A . . 110.3 ?
O1 C13 H13B . . 110.3 ?
C8 C13 H13B . . 110.3 ?
H13A C13 H13B . . 108.5 ?

loop_
_geom_bond_atom_site_label_1
_geom_bond_atom_site_label_2
_geom_bond_site_symmetry_2
_geom_bond_distance
_geom_bond_publ_flag
N1 C5 . 1.479(4) ?
N1 H11 . 0.95(4) ?
N1 H12 . 0.99(5) ?
N1 H13 . 0.91(4) ?
O1 C12 . 1.379(4) ?
O1 C13 . 1.419(4) ?
C4 C10 . 1.372(4) ?
C4 C5 . 1.386(4) ?
C4 H4A . 0.9300 ?
C5 C11 . 1.379(4) ?
O2 C8 . 1.321(4) ?
O2 H14 . 0.78(4) ?
C7 C12 . 1.390(4) ?
C7 C11 . 1.385(5) ?
C7 H7A . 0.9300 ?
C8 O3 . 1.202(4) ?
C8 C13 . 1.505(4) ?
C10 C12 . 1.389(5) ?
C10 H10A . 0.9300 ?
C11 H11A . 0.9300 ?
C13 H13A . 0.9700 ?
C13 H13B . 0.9700 ?

loop_
_geom_hbond_atom_site_label_D
_geom_hbond_atom_site_label_H
_geom_hbond_atom_site_label_A
_geom_hbond_site_symmetry_A
_geom_hbond_distance_DH
_geom_hbond_distance_HA
_geom_hbond_distance_DA
_geom_hbond_angle_DHA
N1 H11 Br1 . 0.95(4) 2.37(5) 3.316(3) 173(4)
N1 H12 Br1 1_655 0.99(5) 2.47(5) 3.317(3) 144(4)
N1 H13 O3 4_565 0.91(4) 1.94(4) 2.812(4) 159(3)
O2 H14 Br1 4_666 0.78(4) 2.46(4) 3.223(3) 165(4)

loop_
_geom_torsion_atom_site_label_1
_geom_torsion_atom_site_label_2
_geom_torsion_atom_site_label_3
_geom_torsion_atom_site_label_4
_geom_torsion_site_symmetry_1
_geom_torsion_site_symmetry_2
_geom_torsion_site_symmetry_3
_geom_torsion_site_symmetry_4
_geom_torsion
_geom_torsion_publ_flag
C10 C4 C5 C11 . . . . 0.6(5) ?
C10 C4 C5 N1 . . . . -178.8(3) ?
C5 C4 C10 C12 . . . . 0.2(5) ?
C4 C5 C11 C7 . . . . -0.6(5) ?
N1 C5 C11 C7 . . . . 178.7(3) ?
C12 C7 C11 C5 . . . . 0.0(5) ?
C13 O1 C12 C7 . . . . 1.6(5) ?
C13 O1 C12 C10 . . . . -178.2(3) ?
C11 C7 C12 O1 . . . . -179.0(3) ?
C11 C7 C12 C10 . . . . 0.8(5) ?
C4 C10 C12 O1 . . . . 178.9(3) ?
C4 C10 C12 C7 . . . . -0.9(5) ?
C12 O1 C13 C8 . . . . 175.9(3) ?
O3 C8 C13 O1 . . . . -3.0(5) ?
O2 C8 C13 O1 . . . . 175.7(3) ?

loop_
_cod_related_entry_id
_cod_related_entry_database
_cod_related_entry_code
1 ChemSpider 30656131
